data_4341330
loop_
_publ_author_name
'Tziouris, Petros A.'
'Tsiafoulis, Constantinos G.'
'Vlasiou, Manolis'
'Miras, Haralampos N.'
'Sigalas, Michael P.'
'Keramidas, Anastasios D.'
'Kabanos, Themistoklis A.'

_publ_section_title
;
 Interaction of Chromium(III) with a N,N'-Disubstituted
 Hydroxylamine-(diamido) Ligand: A Combined Experimental and Theoretical
 Study.
;
_journal_issue 21
_journal_name_full 'Inorganic chemistry'
_journal_page_first 11404
_journal_page_last 11414
_journal_paper_doi 10.1021/ic501778d
_journal_volume 53
_journal_year 2014
_chemical_formula_moiety 'C12 H26 3(Cl) Cr N6 O6 (O)'
_chemical_formula_sum 'C12 H26 Cl3 Cr N6 O7'
_chemical_formula_weight 524.74
_chemical_name_systematic
;
 ?
;
_space_group_IT_number 118
_symmetry_cell_setting tetragonal
_symmetry_space_group_name_Hall 'P -4 -2n'
_symmetry_space_group_name_H-M 'P -4 n 2'
_atom_sites_solution_hydrogens geom
_atom_sites_solution_primary direct
_atom_sites_solution_secondary difmap
_audit_creation_method SHELXL-97
_cell_angle_alpha 90.00
_cell_angle_beta 90.00
_cell_angle_gamma 90.00
_cell_formula_units_Z 4
_cell_length_a 14.8275(5)
_cell_length_b 14.8275(5)
_cell_length_c 10.1100(3)
_cell_measurement_reflns_used 5575
_cell_measurement_temperature 150.0(1)
_cell_measurement_theta_max 28.1440
_cell_measurement_theta_min 3.6380
_cell_volume 2222.73(12)
_computing_cell_refinement
;
CrysAlis RED, Oxford Diffraction Ltd.,
Version 1.171.36.28 (release 01-02-2013 CrysAlis171 .NET)
(compiled Feb  1 2013,16:14:44)
;
_computing_data_collection
;
CrysAlis CCD, Oxford Diffraction Ltd.,
Version 1.171.36.28 (release 01-02-2013 CrysAlis171 .NET)
(compiled Feb  1 2013,16:14:44)
;
_computing_data_reduction
;
CrysAlis RED, Oxford Diffraction Ltd.,
Version 1.171.36.28 (release 01-02-2013 CrysAlis171 .NET)
(compiled Feb  1 2013,16:14:44)
;
_computing_molecular_graphics Diamond3
_computing_publication_material WinGX
_computing_structure_refinement 'SHELXL-97 (Sheldrick, 2008)'
_computing_structure_solution 'SHELXL-97 (Sheldrick, 2008)'
_diffrn_ambient_temperature 150.0(1)
_diffrn_detector_area_resol_mean 10.4383
_diffrn_measured_fraction_theta_full 0.959
_diffrn_measured_fraction_theta_max 0.959
_diffrn_measurement_device_type 'Xcalibur, Atlas, Gemini ultra'
_diffrn_measurement_method '\w scans'
_diffrn_radiation_monochromator graphite
_diffrn_radiation_source 'fine-focus sealed tube'
_diffrn_radiation_type MoK\a
_diffrn_radiation_wavelength 0.71073
_diffrn_reflns_av_R_equivalents 0.0540
_diffrn_reflns_av_sigmaI/netI 0.0399
_diffrn_reflns_limit_h_max 18
_diffrn_reflns_limit_h_min -20
_diffrn_reflns_limit_k_max 19
_diffrn_reflns_limit_k_min -20
_diffrn_reflns_limit_l_max 13
_diffrn_reflns_limit_l_min -13
_diffrn_reflns_number 20298
_diffrn_reflns_theta_full 29.31
_diffrn_reflns_theta_max 29.31
_diffrn_reflns_theta_min 2.80
_diffrn_standards_decay_% none
_exptl_absorpt_coefficient_mu 0.920
_exptl_absorpt_correction_T_max 0.9056
_exptl_absorpt_correction_T_min 0.8743
_exptl_absorpt_correction_type analytical
_exptl_absorpt_process_details
;
CrysAlisPro, Agilent Technologies,
Version 1.171.36.28 (release 01-02-2013 CrysAlis171 .NET)
(compiled Feb  1 2013,16:14:44)
Analytical numeric absorption correction using a multifaceted crystal
            model based on expressions derived by R.C. Clark & J.S. Reid.
(Clark, R. C. & Reid, J. S. (1995). Acta Cryst. A51, 887-897)
;
_exptl_crystal_colour red
_exptl_crystal_density_diffrn 1.568
_exptl_crystal_density_method 'not measured'
_exptl_crystal_description block
_exptl_crystal_F_000 1084
_exptl_crystal_size_max 0.15
_exptl_crystal_size_mid 0.14
_exptl_crystal_size_min 0.11
_refine_diff_density_max 1.021
_refine_diff_density_min -0.429
_refine_diff_density_rms 0.097
_refine_ls_abs_structure_details 'Flack H D (1983), Acta Cryst. A39, 876-881'
_refine_ls_abs_structure_Flack 0.00(4)
_refine_ls_extinction_coef none
_refine_ls_extinction_method none
_refine_ls_goodness_of_fit_ref 1.068
_refine_ls_hydrogen_treatment mixed
_refine_ls_matrix_type full
_refine_ls_number_parameters 133
_refine_ls_number_reflns 2863
_refine_ls_number_restraints 0
_refine_ls_restrained_S_all 1.068
_refine_ls_R_factor_all 0.0705
_refine_ls_R_factor_gt 0.0511
_refine_ls_shift/su_max 0.000
_refine_ls_shift/su_mean 0.000
_refine_ls_structure_factor_coef Fsqd
_refine_ls_weighting_details 'calc w=1/[\s^2^(Fo^2^)+(0.0788P)^2^+1.9565P] where P=(Fo^2^+2Fc^2^)/3'
_refine_ls_weighting_scheme calc
_refine_ls_wR_factor_gt 0.1300
_refine_ls_wR_factor_ref 0.1433
_reflns_number_gt 2355
_reflns_number_total 2863
_reflns_threshold_expression >2\s(I)
_cod_data_source_file ic501778d_si_001.cif
_cod_data_source_block new
_cod_depositor_comments
;
The following automatic conversions were performed:
'__computing_data_collection' tag replaced with
'_computing_data_collection'.

Automatic conversion script
Id: cif_correct_tags 1440 2010-10-19 06:21:57Z saulius 

The following automatic conversions were performed:

'_symmetry_cell_setting' value 'Tetragonal' changed to 'tetragonal'
according to
/home/saulius/struct/COD-crude-data--automatic-downloads/rss-feeds/ACS/lib/dictionaries/cif_core.dic
dictionary named 'cif_core.dic' version 2.4.2 from 2011-04-26.

Automatic conversion script
Id: cif_fix_values 2827 2014-09-09 07:05:25Z andrius 

 Adding full bibliography for 4341329--4341330.cif.
;
_cod_database_code 4341330

loop_
_symmetry_equiv_pos_as_xyz
'x, y, z'
'-x+1/2, y+1/2, z+1/2'
'-x, -y, z'
'x+1/2, -y+1/2, z+1/2'
'y+1/2, x+1/2, -z+1/2'
'-y, x, -z'
'y, -x, -z'
'-y+1/2, -x+1/2, -z+1/2'

loop_
_atom_site_label
_atom_site_type_symbol
_atom_site_fract_x
_atom_site_fract_y
_atom_site_fract_z
_atom_site_U_iso_or_equiv
_atom_site_adp_type
_atom_site_occupancy
_atom_site_symmetry_multiplicity
_atom_site_calc_flag
_atom_site_refinement_flags
C1 C 0.3331(4) 0.3343(3) 0.9381(5) 0.0387(10) Uani 1 1 d .
H1A H 0.2678 0.3299 0.9370 0.046 Uiso 1 1 calc R
H1B H 0.3505 0.3572 1.0243 0.046 Uiso 1 1 calc R
C2 C 0.3608(4) 0.4008(3) 0.8369(4) 0.0355(10) Uani 1 1 d .
H2A H 0.4255 0.4096 0.8439 0.043 Uiso 1 1 calc R
H2B H 0.3323 0.4580 0.8575 0.043 Uiso 1 1 calc R
C3 C 0.3389(3) 0.3771(3) 0.6957(4) 0.0270(8) Uani 1 1 d .
C4 C 0.3515(3) 0.1875(3) 1.0412(4) 0.0383(11) Uani 1 1 d .
H4A H 0.2865 0.1833 1.0512 0.046 Uiso 1 1 calc R
H4B H 0.3746 0.2191 1.1180 0.046 Uiso 1 1 calc R
C5 C 0.3898(4) 0.0932(3) 1.0415(4) 0.0395(11) Uani 1 1 d .
H5A H 0.3751 0.0654 1.1257 0.047 Uiso 1 1 calc R
H5B H 0.4550 0.0978 1.0367 0.047 Uiso 1 1 calc R
C6 C 0.3587(3) 0.0303(3) 0.9324(4) 0.0261(8) Uani 1 1 d .
N1 N 0.3708(2) 0.2420(2) 0.9234(3) 0.0262(7) Uani 1 1 d .
N2 N 0.3622(3) -0.0557(3) 0.9567(3) 0.0328(8) Uani 1 1 d .
H2C H 0.3462 -0.0937 0.8970 0.039 Uiso 1 1 calc R
H2D H 0.3806 -0.0745 1.0325 0.039 Uiso 1 1 calc R
N3 N 0.3472(3) 0.4388(3) 0.6057(3) 0.0326(8) Uani 1 1 d .
H3A H 0.3357 0.4262 0.5244 0.039 Uiso 1 1 calc R
H3B H 0.3642 0.4922 0.6273 0.039 Uiso 1 1 calc R
O1 O 0.4696(2) 0.2515(2) 0.9263(3) 0.0409(7) Uani 1 1 d .
H1 H 0.4862 0.2813 0.8625 0.061 Uiso 1 1 calc R
O2 O 0.33172(18) 0.05815(19) 0.8207(3) 0.0280(6) Uani 1 1 d .
O3 O 0.31352(19) 0.29766(19) 0.6627(3) 0.0275(6) Uani 1 1 d .
Cr1 Cr 0.31943(4) 0.18057(4) 0.7500 0.0222(2) Uani 1 2 d S
Cl1 Cl 0.39220(7) -0.10780(7) 1.2500 0.0471(4) Uani 1 2 d S
Cl2 Cl 0.40115(9) 0.63614(7) 0.70841(11) 0.0410(3) Uani 1 1 d .
O4 O 0.3205(2) -0.1795(2) 0.7500 0.0385(9) Uani 1 2 d S

loop_
_atom_site_aniso_label
_atom_site_aniso_U_11
_atom_site_aniso_U_22
_atom_site_aniso_U_33
_atom_site_aniso_U_23
_atom_site_aniso_U_13
_atom_site_aniso_U_12
C1 0.047(3) 0.043(3) 0.026(2) -0.0055(19) 0.000(2) 0.002(2)
C2 0.057(3) 0.029(2) 0.0203(17) -0.0043(16) -0.0016(19) 0.003(2)
C3 0.033(2) 0.028(2) 0.0195(16) -0.0036(15) 0.0000(16) 0.0062(15)
C4 0.048(3) 0.047(3) 0.0199(18) -0.0011(17) -0.0044(18) -0.005(2)
C5 0.056(3) 0.036(2) 0.0264(19) 0.0021(17) -0.016(2) 0.000(2)
C6 0.0259(19) 0.033(2) 0.0190(17) 0.0012(15) -0.0007(15) -0.0009(15)
N1 0.0297(17) 0.0332(18) 0.0157(13) -0.0051(13) -0.0054(13) -0.0026(13)
N2 0.042(2) 0.0323(19) 0.0238(16) 0.0031(14) -0.0038(15) -0.0009(15)
N3 0.044(2) 0.0333(19) 0.0206(16) -0.0001(14) -0.0014(15) 0.0016(16)
O1 0.0367(17) 0.055(2) 0.0304(15) 0.0004(14) -0.0023(13) -0.0055(15)
O2 0.0345(15) 0.0284(14) 0.0210(14) 0.0011(10) -0.0062(11) 0.0008(11)
O3 0.0382(16) 0.0261(14) 0.0181(12) 0.0010(11) -0.0028(11) 0.0019(12)
Cr1 0.0266(3) 0.0266(3) 0.0134(3) -0.0023(2) -0.0023(2) 0.0030(3)
Cl1 0.0560(6) 0.0560(6) 0.0291(7) 0.0159(6) -0.0159(6) -0.0216(7)
Cl2 0.0621(7) 0.0351(5) 0.0259(5) -0.0024(4) 0.0057(5) 0.0030(5)
O4 0.0387(13) 0.0387(13) 0.038(2) -0.0049(15) 0.0049(15) -0.0028(17)

loop_
_atom_type_symbol
_atom_type_description
_atom_type_scat_dispersion_real
_atom_type_scat_dispersion_imag
_atom_type_scat_source
C C 0.0033 0.0016 'International Tables Vol C Tables 4.2.6.8 and 6.1.1.4'
H H 0.0000 0.0000 'International Tables Vol C Tables 4.2.6.8 and 6.1.1.4'
N N 0.0061 0.0033 'International Tables Vol C Tables 4.2.6.8 and 6.1.1.4'
O O 0.0106 0.0060 'International Tables Vol C Tables 4.2.6.8 and 6.1.1.4'
Cr Cr 0.3209 0.6236 'International Tables Vol C Tables 4.2.6.8 and 6.1.1.4'
Cl Cl 0.1484 0.1585 'International Tables Vol C Tables 4.2.6.8 and 6.1.1.4'

loop_
_geom_angle_atom_site_label_1
_geom_angle_atom_site_label_2
_geom_angle_atom_site_label_3
_geom_angle
_geom_angle_site_symmetry_1
_geom_angle_site_symmetry_3
C2 C1 N1 116.1(4) . .
C2 C1 H1A 108.2 . .
N1 C1 H1A 108.2 . .
C2 C1 H1B 108.2 . .
N1 C1 H1B 108.3 . .
H1A C1 H1B 107.4 . .
C1 C2 C3 116.0(4) . .
C1 C2 H2A 108.3 . .
C3 C2 H2A 108.3 . .
C1 C2 H2B 108.3 . .
C3 C2 H2B 108.3 . .
H2A C2 H2B 107.4 . .
O3 C3 N3 119.6(4) . .
O3 C3 C2 121.7(4) . .
N3 C3 C2 118.7(4) . .
N1 C4 C5 116.0(4) . .
N1 C4 H4A 108.3 . .
C5 C4 H4A 108.3 . .
N1 C4 H4B 108.3 . .
C5 C4 H4B 108.3 . .
H4A C4 H4B 107.4 . .
C4 C5 C6 117.0(4) . .
C4 C5 H5A 108.0 . .
C6 C5 H5A 108.0 . .
C4 C5 H5B 108.0 . .
C6 C5 H5B 108.0 . .
H5A C5 H5B 107.3 . .
O2 C6 N2 120.1(4) . .
O2 C6 C5 123.0(4) . .
N2 C6 C5 117.0(3) . .
C4 N1 O1 103.3(3) . .
C4 N1 C1 110.6(4) . .
O1 N1 C1 106.5(3) . .
C4 N1 Cr1 111.4(3) . .
O1 N1 Cr1 114.6(2) . .
C1 N1 Cr1 110.1(3) . .
C6 N2 H2C 120.0 . .
C6 N2 H2D 120.0 . .
H2C N2 H2D 120.0 . .
C3 N3 H3A 120.0 . .
C3 N3 H3B 120.0 . .
H3A N3 H3B 120.0 . .
N1 O1 H1 109.5 . .
C6 O2 Cr1 131.0(3) . .
C3 O3 Cr1 133.4(3) . .
O3 Cr1 O3 97.17(17) . 8_556
O3 Cr1 O2 87.66(12) . 8_556
O3 Cr1 O2 173.90(12) 8_556 8_556
O3 Cr1 O2 173.90(12) . .
O3 Cr1 O2 87.66(12) 8_556 .
O2 Cr1 O2 87.76(16) 8_556 .
O3 Cr1 N1 90.47(13) . .
O3 Cr1 N1 85.76(12) 8_556 .
O2 Cr1 N1 90.51(12) 8_556 .
O2 Cr1 N1 93.60(12) . .
O3 Cr1 N1 85.76(12) . 8_556
O3 Cr1 N1 90.47(13) 8_556 8_556
O2 Cr1 N1 93.60(12) 8_556 8_556
O2 Cr1 N1 90.51(12) . 8_556
N1 Cr1 N1 174.3(2) . 8_556

loop_
_geom_bond_atom_site_label_1
_geom_bond_atom_site_label_2
_geom_bond_distance
_geom_bond_site_symmetry_2
C1 C2 1.480(7) .
C1 N1 1.486(6) .
C1 H1A 0.9700 .
C1 H1B 0.9700 .
C2 C3 1.506(6) .
C2 H2A 0.9700 .
C2 H2B 0.9700 .
C3 O3 1.280(5) .
C3 N3 1.296(6) .
C4 N1 1.467(6) .
C4 C5 1.509(7) .
C4 H4A 0.9700 .
C4 H4B 0.9700 .
C5 C6 1.515(6) .
C5 H5A 0.9700 .
C5 H5B 0.9700 .
C6 O2 1.267(5) .
C6 N2 1.299(6) .
N1 O1 1.473(5) .
N1 Cr1 2.117(3) .
N2 H2C 0.8600 .
N2 H2D 0.8600 .
N3 H3A 0.8600 .
N3 H3B 0.8600 .
O1 H1 0.8200 .
O2 Cr1 1.959(3) .
O3 Cr1 1.950(3) .
Cr1 O3 1.950(3) 8_556
Cr1 O2 1.959(3) 8_556
Cr1 N1 2.117(3) 8_556
